data_7219767
loop_
_publ_author_name
'Chen, Dian Yu'
'Zou, Jian Hua'
'Yang, Gao-Wen'
'Li, Qiao-Yun'
'Yang, Jie'
'Shen, Lei'

_publ_section_title
;
 Synthesis, crystal structure and catalytic property of a new samarium
 compound derived from 5-(pyrazin-2-yl)tetrazole-2-acetic acid
;
_journal_name_full 'RSC Adv.'
_journal_paper_doi 10.1039/C5RA03296B
_journal_year 2015
_chemical_formula_moiety 'C21 H33 N18 O15 Sm'
_chemical_formula_sum 'C21 H33 N18 O15 Sm'
_chemical_formula_weight 928.00
_chemical_name_systematic
; 
 ? 
;
_space_group_IT_number 14
_symmetry_cell_setting monoclinic
_symmetry_space_group_name_Hall '-P 2ybc'
_symmetry_space_group_name_H-M 'P 1 21/c 1'
_atom_sites_solution_hydrogens geom
_atom_sites_solution_primary direct
_atom_sites_solution_secondary difmap
_audit_creation_method SHELXL-97
_audit_update_record
;
2015-01-13 deposited with the CCDC.
2015-03-05 downloaded from the CCDC.
;
_cell_angle_alpha 90.00
_cell_angle_beta 105.93(3)
_cell_angle_gamma 90.00
_cell_formula_units_Z 4
_cell_length_a 10.562(2)
_cell_length_b 23.525(5)
_cell_length_c 14.459(3)
_cell_measurement_temperature 291(2)
_cell_volume 3454.7(13)
_computing_molecular_graphics 'SHELXL-97 (Sheldrick, 1997)'
_computing_publication_material 'SHELXL-97 (Sheldrick, 1997)'
_computing_structure_refinement 'SHELXL-97 (Sheldrick, 1997)'
_computing_structure_solution 'SHELXS-97 (Sheldrick, 1990)'
_diffrn_ambient_temperature 291(2)
_diffrn_measured_fraction_theta_full 0.998
_diffrn_measured_fraction_theta_max 0.998
_diffrn_measurement_device_type 'Regaku mercury'
_diffrn_measurement_method \w
_diffrn_radiation_monochromator graphite
_diffrn_radiation_source 'fine-focus sealed tube'
_diffrn_radiation_type MoK\a
_diffrn_radiation_wavelength 0.71073
_diffrn_reflns_av_R_equivalents 0.1209
_diffrn_reflns_av_sigmaI/netI 0.1010
_diffrn_reflns_limit_h_max 13
_diffrn_reflns_limit_h_min -13
_diffrn_reflns_limit_k_max 30
_diffrn_reflns_limit_k_min -30
_diffrn_reflns_limit_l_max 18
_diffrn_reflns_limit_l_min -18
_diffrn_reflns_number 35628
_diffrn_reflns_theta_full 27.48
_diffrn_reflns_theta_max 27.48
_diffrn_reflns_theta_min 3.06
_diffrn_standards_decay_% 0
_diffrn_standards_interval_count 0
_diffrn_standards_interval_time 0
_diffrn_standards_number 0
_exptl_absorpt_coefficient_mu 1.795
_exptl_absorpt_correction_T_max 0.7154
_exptl_absorpt_correction_T_min 0.7154
_exptl_absorpt_correction_type multi-scan
_exptl_crystal_density_diffrn 1.784
_exptl_crystal_density_method 'not measured'
_exptl_crystal_F_000 1868
_exptl_crystal_size_max 0.20
_exptl_crystal_size_mid 0.20
_exptl_crystal_size_min 0.20
_refine_diff_density_max 0.798
_refine_diff_density_min -0.794
_refine_diff_density_rms 0.146
_refine_ls_extinction_method none
_refine_ls_goodness_of_fit_ref 0.949
_refine_ls_hydrogen_treatment constr
_refine_ls_matrix_type full
_refine_ls_number_parameters 469
_refine_ls_number_reflns 7906
_refine_ls_number_restraints 0
_refine_ls_restrained_S_all 0.949
_refine_ls_R_factor_all 0.1132
_refine_ls_R_factor_gt 0.0584
_refine_ls_shift/su_max 0.001
_refine_ls_shift/su_mean 0.000
_refine_ls_structure_factor_coef Fsqd
_refine_ls_weighting_details 'calc w=1/[\s^2^(Fo^2^)+(0.1000P)^2^+0.0000P] where P=(Fo^2^+2Fc^2^)/3'
_refine_ls_weighting_scheme calc
_refine_ls_wR_factor_gt 0.1396
_refine_ls_wR_factor_ref 0.1684
_reflns_number_gt 5041
_reflns_number_total 7906
_reflns_threshold_expression >2sigma(I)
_cod_data_source_file c5ra03296b2.cif
_cod_data_source_block t
_cod_original_cell_volume 3454.7(12)
_cod_original_sg_symbol_H-M 'P 21/c'
_cod_database_code 7219767

loop_
_symmetry_equiv_pos_as_xyz
'x, y, z'
'-x, y+1/2, -z+1/2'
'-x, -y, -z'
'x, -y-1/2, z-1/2'

loop_
_atom_site_label
_atom_site_type_symbol
_atom_site_fract_x
_atom_site_fract_y
_atom_site_fract_z
_atom_site_U_iso_or_equiv
_atom_site_adp_type
_atom_site_occupancy
_atom_site_symmetry_multiplicity
_atom_site_calc_flag
_atom_site_refinement_flags
Sm1 Sm 0.83924(3) 0.552059(15) 0.63778(2) 0.02412(13) Uani 1 1 d .
C10 C 0.8731(8) 0.6997(3) 0.1716(5) 0.0351(18) Uani 1 1 d .
C4 C 1.4300(7) 0.6183(3) 1.0230(5) 0.0344(18) Uani 1 1 d .
C1 C 1.0959(7) 0.5031(3) 0.7272(5) 0.0240(15) Uani 1 1 d .
C3 C 1.3792(8) 0.5658(3) 0.9703(5) 0.0356(18) Uani 1 1 d .
C11 C 0.8080(7) 0.6979(3) 0.0672(5) 0.0299(16) Uani 1 1 d .
C12 C 0.7945(8) 0.6469(4) 0.0155(5) 0.042(2) Uani 1 1 d .
H12 H 0.8236 0.6133 0.0485 0.051 Uiso 1 1 calc R
C2 C 1.2386(7) 0.4846(3) 0.7663(5) 0.0344(18) Uani 1 1 d .
H2A H 1.2429 0.4435 0.7700 0.041 Uiso 1 1 calc R
H2B H 1.2884 0.4970 0.7226 0.041 Uiso 1 1 calc R
C9 C 1.0002(7) 0.6428(3) 0.4010(5) 0.0344(18) Uani 1 1 d .
H9A H 1.0619 0.6651 0.4494 0.041 Uiso 1 1 calc R
H9B H 1.0462 0.6091 0.3887 0.041 Uiso 1 1 calc R
C8 C 0.8857(8) 0.6243(3) 0.4409(5) 0.0318(17) Uani 1 1 d .
C6 C 1.5116(9) 0.7131(4) 1.1206(6) 0.047(2) Uani 1 1 d .
H6 H 1.5408 0.7456 1.1568 0.056 Uiso 1 1 calc R
C5 C 1.4211(8) 0.6706(3) 0.9783(6) 0.0386(19) Uani 1 1 d .
H5 H 1.3889 0.6724 0.9117 0.046 Uiso 1 1 calc R
C7 C 1.5255(9) 0.6607(4) 1.1646(6) 0.052(2) Uani 1 1 d .
H7 H 1.5659 0.6587 1.2303 0.063 Uiso 1 1 calc R
C13 C 0.6989(10) 0.6940(4) -0.1219(6) 0.059(3) Uani 1 1 d .
H13 H 0.6607 0.6946 -0.1880 0.070 Uiso 1 1 calc R
C19 C 0.8474(6) 0.1190(2) 0.3646(4) 0.0181(13) Uani 1 1 d .
H19 H 0.8207 0.1183 0.2977 0.022 Uiso 1 1 calc R
C21 C 0.9340(6) 0.1216(3) 0.5647(4) 0.0206(14) Uani 1 1 d .
H21 H 0.9626 0.1223 0.6315 0.025 Uiso 1 1 calc R
C15 C 0.6150(8) 0.3786(3) 0.3632(5) 0.0335(17) Uani 1 1 d .
C18 C 0.8523(7) 0.1673(3) 0.4116(5) 0.0324(17) Uani 1 1 d .
C17 C 0.8086(7) 0.2197(3) 0.3587(5) 0.0298(16) Uani 1 1 d .
C20 C 0.9279(8) 0.0736(4) 0.5167(6) 0.042(2) Uani 1 1 d .
H20 H 0.9552 0.0403 0.5509 0.050 Uiso 1 1 calc R
C16 C 0.7439(8) 0.3650(3) 0.3399(6) 0.0373(18) Uani 1 1 d .
H16A H 0.7452 0.3845 0.2811 0.045 Uiso 1 1 calc R
H16B H 0.8164 0.3796 0.3912 0.045 Uiso 1 1 calc R
C14 C 0.7098(10) 0.7442(4) -0.0709(7) 0.060(3) Uani 1 1 d .
H14 H 0.6770 0.7774 -0.1037 0.073 Uiso 1 1 calc R
N8 N 0.9579(6) 0.6759(2) 0.3128(4) 0.0315(14) Uani 1 1 d .
N2 N 1.2973(6) 0.5085(3) 0.8611(4) 0.0326(14) Uani 1 1 d .
N7 N 0.9021(6) 0.6534(3) 0.2261(4) 0.0362(15) Uani 1 1 d .
N10 N 0.9083(7) 0.7480(3) 0.2231(5) 0.0415(17) Uani 1 1 d .
N1 N 1.3382(6) 0.5624(3) 0.8743(4) 0.0368(16) Uani 1 1 d .
N6 N 1.4837(7) 0.6127(3) 1.1172(4) 0.0465(18) Uani 1 1 d .
N5 N 1.4562(7) 0.7173(3) 1.0261(5) 0.0490(18) Uani 1 1 d .
N3 N 1.3097(7) 0.4804(3) 0.9424(5) 0.0404(16) Uani 1 1 d .
N12 N 0.7656(7) 0.7469(3) 0.0233(5) 0.0430(17) Uani 1 1 d .
N4 N 1.3627(7) 0.5169(3) 1.0128(5) 0.0414(16) Uani 1 1 d .
N9 N 0.9617(7) 0.7315(3) 0.3139(4) 0.0437(17) Uani 1 1 d .
N11 N 0.7414(7) 0.6447(3) -0.0793(5) 0.0476(18) Uani 1 1 d .
N13 N 0.8155(6) 0.2700(3) 0.4028(4) 0.0364(15) Uani 1 1 d .
N16 N 0.7578(7) 0.2242(3) 0.2619(5) 0.0505(19) Uani 1 1 d .
N14 N 0.7645(6) 0.3046(3) 0.3282(5) 0.0364(15) Uani 1 1 d .
N18 N 0.8974(7) 0.1694(3) 0.5137(5) 0.057(2) Uani 1 1 d .
N15 N 0.7307(7) 0.2794(3) 0.2450(4) 0.0463(18) Uani 1 1 d .
N17 N 0.8814(3) 0.07076(14) 0.4149(2) 0.059(2) Uani 1 1 d .
O7 O 0.7929(3) 0.44842(14) 0.6741(2) 0.0398(13) Uani 1 1 d R
H7A H 0.8681 0.4358 0.7048 0.060 Uiso 1 1 d R
H7B H 0.7829 0.4223 0.6320 0.060 Uiso 1 1 d R
O8 O 0.7501(3) 0.55621(14) 0.7767(2) 0.0374(12) Uani 1 1 d R
H8A H 0.7509 0.5841 0.8142 0.056 Uiso 1 1 d R
H8B H 0.6823 0.5370 0.7775 0.056 Uiso 1 1 d R
O1 O 1.0514(5) 0.5052(2) 0.6364(3) 0.0338(12) Uani 1 1 d .
O2 O 1.0278(5) 0.5139(2) 0.7825(3) 0.0349(12) Uani 1 1 d .
O4 O 0.7726(3) 0.62719(13) 0.3860(2) 0.0452(14) Uani 1 1 d .
O9 O 0.7128(3) 0.64233(13) 0.6120(2) 0.0448(14) Uani 1 1 d R
H9C H 0.6463 0.6527 0.6300 0.067 Uiso 1 1 d R
H9D H 0.7227 0.6771 0.5993 0.067 Uiso 1 1 d R
O10 O 0.6093(3) 0.53142(13) 0.5716(2) 0.0355(12) Uani 1 1 d R
H10A H 0.5595 0.5487 0.5995 0.053 Uiso 1 1 d R
H10B H 0.5855 0.5363 0.5110 0.053 Uiso 1 1 d R
O3 O 0.9208(4) 0.60649(15) 0.5256(2) 0.0385(13) Uani 1 1 d .
O11 O 0.8017(4) 0.49671(15) 0.4903(2) 0.0397(13) Uani 1 1 d R
H11A H 0.8210 0.4620 0.5028 0.059 Uiso 1 1 d R
H11B H 0.8068 0.4886 0.4342 0.059 Uiso 1 1 d R
O5 O 0.6078(5) 0.4285(2) 0.3925(4) 0.0476(15) Uani 1 1 d .
O6 O 0.5253(3) 0.34257(11) 0.34768(18) 0.0505(15) Uani 1 1 d .
O13 O 0.4662(3) 0.41441(11) 0.60865(18) 0.0571(17) Uani 1 1 d R
H13A H 0.3883 0.4076 0.6114 0.086 Uiso 1 1 d R
H13B H 0.4918 0.4326 0.6613 0.086 Uiso 1 1 d R
O12 O 0.9746(3) 0.62840(11) 0.73059(18) 0.0369(13) Uani 1 1 d R
H12A H 0.9521 0.6632 0.7280 0.055 Uiso 1 1 d R
H12B H 1.0116 0.6247 0.7904 0.055 Uiso 1 1 d R
O14 O 0.5526(3) 0.48652(11) 0.76732(18) 0.070(2) Uani 1 1 d R
H14A H 0.5624 0.4897 0.8274 0.105 Uiso 1 1 d R
H14B H 0.6230 0.4715 0.7612 0.105 Uiso 1 1 d R
O15 O 0.6420(3) 0.33399(11) 0.58060(18) 0.082(2) Uani 1 1 d R
H15A H 0.5755 0.3184 0.5923 0.124 Uiso 1 1 d R
H15B H 0.7183 0.3259 0.6162 0.124 Uiso 1 1 d R

loop_
_atom_site_aniso_label
_atom_site_aniso_U_11
_atom_site_aniso_U_22
_atom_site_aniso_U_33
_atom_site_aniso_U_23
_atom_site_aniso_U_13
_atom_site_aniso_U_12
Sm1 0.0261(2) 0.0265(2) 0.01896(19) -0.00182(16) 0.00480(13) -0.00262(17)
C10 0.043(5) 0.036(4) 0.031(4) -0.003(3) 0.017(3) -0.006(4)
C4 0.034(4) 0.036(4) 0.029(4) 0.000(3) 0.002(3) 0.006(4)
C1 0.034(4) 0.014(3) 0.025(4) 0.006(3) 0.012(3) 0.000(3)
C3 0.040(5) 0.034(4) 0.032(4) -0.001(3) 0.007(3) 0.006(3)
C11 0.031(4) 0.028(4) 0.031(4) 0.005(3) 0.009(3) -0.003(3)
C12 0.049(5) 0.047(5) 0.031(4) -0.003(4) 0.011(4) -0.010(4)
C2 0.032(4) 0.036(4) 0.031(4) -0.002(3) 0.004(3) 0.008(3)
C9 0.035(4) 0.038(4) 0.029(4) 0.010(3) 0.006(3) 0.003(4)
C8 0.044(5) 0.025(4) 0.023(4) -0.007(3) 0.003(3) -0.003(3)
C6 0.061(6) 0.035(5) 0.040(5) -0.005(4) 0.006(4) -0.004(4)
C5 0.044(5) 0.037(5) 0.032(4) 0.003(4) 0.007(4) -0.001(4)
C7 0.066(6) 0.046(5) 0.036(5) -0.002(4) -0.001(4) -0.001(5)
C13 0.076(7) 0.061(7) 0.032(5) -0.004(5) 0.003(5) 0.000(5)
C19 0.027(3) 0.013(3) 0.011(3) 0.004(2) 0.001(3) 0.003(3)
C21 0.033(4) 0.016(3) 0.009(3) 0.002(2) -0.001(3) 0.005(3)
C15 0.035(4) 0.028(4) 0.034(4) 0.006(3) 0.002(3) 0.003(3)
C18 0.030(4) 0.040(4) 0.025(4) 0.002(3) 0.005(3) 0.000(3)
C17 0.032(4) 0.030(4) 0.028(4) 0.005(3) 0.008(3) 0.006(3)
C20 0.048(5) 0.042(5) 0.037(5) 0.014(4) 0.014(4) 0.014(4)
C16 0.043(5) 0.023(4) 0.044(5) 0.002(3) 0.010(4) 0.010(3)
C14 0.068(7) 0.055(6) 0.050(6) 0.011(5) 0.001(5) -0.001(5)
N8 0.042(4) 0.028(3) 0.025(3) -0.001(3) 0.010(3) 0.001(3)
N2 0.035(3) 0.028(3) 0.029(3) 0.001(3) 0.000(3) 0.001(3)
N7 0.055(4) 0.029(3) 0.029(3) 0.001(3) 0.018(3) -0.004(3)
N10 0.057(5) 0.031(4) 0.032(4) 0.004(3) 0.005(3) 0.000(3)
N1 0.039(4) 0.038(4) 0.032(4) -0.001(3) 0.009(3) -0.001(3)
N6 0.062(5) 0.046(4) 0.025(4) 0.005(3) 0.000(3) -0.002(4)
N5 0.058(5) 0.034(4) 0.051(5) -0.002(3) 0.010(4) -0.006(4)
N3 0.047(4) 0.031(4) 0.034(4) -0.001(3) -0.005(3) -0.004(3)
N12 0.058(5) 0.037(4) 0.033(4) -0.001(3) 0.010(3) -0.001(3)
N4 0.053(4) 0.033(4) 0.034(4) 0.006(3) 0.004(3) -0.001(3)
N9 0.063(5) 0.041(4) 0.023(3) 0.004(3) 0.003(3) -0.009(4)
N11 0.056(5) 0.045(4) 0.042(4) -0.011(3) 0.014(4) -0.010(4)
N13 0.045(4) 0.035(4) 0.025(3) 0.004(3) 0.002(3) 0.006(3)
N16 0.065(5) 0.045(4) 0.033(4) 0.004(3) -0.002(3) 0.009(4)
N14 0.042(4) 0.027(3) 0.040(4) 0.003(3) 0.011(3) 0.005(3)
N18 0.052(5) 0.065(5) 0.057(5) -0.004(4) 0.020(4) -0.005(4)
N15 0.074(5) 0.035(4) 0.025(3) 0.003(3) 0.005(3) 0.009(4)
N17 0.076(6) 0.056(5) 0.045(5) 0.000(4) 0.019(4) 0.003(4)
O7 0.047(3) 0.035(3) 0.035(3) -0.002(2) 0.008(3) -0.003(3)
O8 0.045(3) 0.039(3) 0.032(3) -0.010(2) 0.015(2) -0.003(3)
O1 0.030(3) 0.049(3) 0.020(3) -0.002(2) 0.003(2) 0.003(2)
O2 0.040(3) 0.040(3) 0.026(3) -0.006(2) 0.013(2) 0.004(3)
O4 0.040(3) 0.061(4) 0.033(3) 0.005(3) 0.008(3) -0.006(3)
O9 0.038(3) 0.033(3) 0.068(4) 0.010(3) 0.023(3) 0.005(3)
O10 0.026(3) 0.045(3) 0.032(3) -0.010(2) 0.003(2) -0.001(2)
O3 0.056(4) 0.041(3) 0.021(3) 0.001(2) 0.015(2) -0.012(3)
O11 0.042(3) 0.053(3) 0.027(3) -0.014(2) 0.015(2) -0.013(3)
O5 0.034(3) 0.031(3) 0.080(4) -0.020(3) 0.018(3) -0.006(3)
O6 0.045(3) 0.029(3) 0.079(4) -0.009(3) 0.019(3) -0.009(3)
O13 0.064(4) 0.060(4) 0.044(4) 0.001(3) 0.010(3) -0.029(3)
O12 0.047(3) 0.034(3) 0.025(3) -0.007(2) 0.002(2) -0.010(3)
O14 0.055(4) 0.106(6) 0.047(4) 0.017(4) 0.009(3) -0.024(4)
O15 0.096(6) 0.072(5) 0.068(5) 0.021(4) 0.005(4) 0.009(4)

loop_
_atom_type_symbol
_atom_type_description
_atom_type_scat_dispersion_real
_atom_type_scat_dispersion_imag
_atom_type_scat_source
C C 0.0033 0.0016 'International Tables Vol C Tables 4.2.6.8 and 6.1.1.4'
H H 0.0000 0.0000 'International Tables Vol C Tables 4.2.6.8 and 6.1.1.4'
N N 0.0061 0.0033 'International Tables Vol C Tables 4.2.6.8 and 6.1.1.4'
O O 0.0106 0.0060 'International Tables Vol C Tables 4.2.6.8 and 6.1.1.4'
Sm Sm -0.1638 3.4418 'International Tables Vol C Tables 4.2.6.8 and 6.1.1.4'

loop_
_geom_angle_atom_site_label_1
_geom_angle_atom_site_label_2
_geom_angle_atom_site_label_3
_geom_angle
O10 Sm1 O3 110.42(12)
O10 Sm1 O11 68.86(11)
O3 Sm1 O11 72.34(9)
O10 Sm1 O8 76.12(11)
O3 Sm1 O8 145.45(11)
O11 Sm1 O8 137.22(11)
O10 Sm1 O12 137.68(10)
O3 Sm1 O12 73.51(10)
O11 Sm1 O12 143.19(11)
O8 Sm1 O12 79.58(10)
O10 Sm1 O9 70.71(8)
O3 Sm1 O9 73.75(11)
O11 Sm1 O9 111.96(12)
O8 Sm1 O9 77.09(10)
O12 Sm1 O9 70.40(10)
O10 Sm1 O1 135.83(14)
O3 Sm1 O1 75.03(15)
O11 Sm1 O1 71.86(14)
O8 Sm1 O1 124.91(13)
O12 Sm1 O1 86.45(13)
O9 Sm1 O1 145.26(14)
O10 Sm1 O7 70.21(11)
O3 Sm1 O7 140.08(11)
O11 Sm1 O7 71.16(11)
O8 Sm1 O7 74.46(9)
O12 Sm1 O7 134.28(10)
O9 Sm1 O7 135.90(10)
O1 Sm1 O7 78.74(14)
O10 Sm1 O2 135.46(14)
O3 Sm1 O2 112.75(14)
O11 Sm1 O2 114.94(14)
O8 Sm1 O2 74.76(13)
O12 Sm1 O2 67.20(13)
O9 Sm1 O2 132.29(13)
O1 Sm1 O2 50.91(15)
O7 Sm1 O2 69.97(14)
O10 Sm1 C1 144.64(15)
O3 Sm1 C1 92.76(16)
O11 Sm1 C1 94.90(16)
O8 Sm1 C1 99.99(15)
O12 Sm1 C1 73.39(14)
O9 Sm1 C1 143.61(15)
O1 Sm1 C1 25.80(16)
O7 Sm1 C1 74.88(14)
O2 Sm1 C1 25.30(16)
N7 C10 N10 112.2(7)
N7 C10 C11 123.3(7)
N10 C10 C11 124.5(7)
N6 C4 C5 121.4(7)
N6 C4 C3 116.1(7)
C5 C4 C3 122.5(7)
O2 C1 O1 122.9(7)
O2 C1 C2 120.7(6)
O1 C1 C2 116.4(6)
O2 C1 Sm1 64.5(4)
O1 C1 Sm1 59.2(4)
C2 C1 Sm1 171.2(5)
N4 C3 N1 112.2(7)
N4 C3 C4 124.0(7)
N1 C3 C4 123.8(7)
N12 C11 C12 121.1(7)
N12 C11 C10 117.5(7)
C12 C11 C10 121.4(7)
N11 C12 C11 122.3(8)
N11 C12 H12 118.8
C11 C12 H12 118.8
N2 C2 C1 111.3(6)
N2 C2 H2A 109.4
C1 C2 H2A 109.4
N2 C2 H2B 109.4
C1 C2 H2B 109.4
H2A C2 H2B 108.0
N8 C9 C8 113.3(6)
N8 C9 H9A 108.9
C8 C9 H9A 108.9
N8 C9 H9B 108.9
C8 C9 H9B 108.9
H9A C9 H9B 107.7
O4 C8 O3 128.3(7)
O4 C8 C9 117.5(6)
O3 C8 C9 114.2(6)
N5 C6 C7 120.1(8)
N5 C6 H6 119.9
C7 C6 H6 119.9
N5 C5 C4 122.2(7)
N5 C5 H5 118.9
C4 C5 H5 118.9
N6 C7 C6 122.9(8)
N6 C7 H7 118.5
C6 C7 H7 118.5
N11 C13 C14 121.9(8)
N11 C13 H13 119.0
C14 C13 H13 119.0
C18 C19 N17 118.9(6)
C18 C19 H19 120.6
N17 C19 H19 120.6
C20 C21 N18 117.6(6)
C20 C21 H21 121.2
N18 C21 H21 121.2
O6 C15 O5 125.7(7)
O6 C15 C16 119.9(6)
O5 C15 C16 114.3(7)
C19 C18 N18 121.4(7)
C19 C18 C17 119.8(6)
N18 C18 C17 118.8(7)
N13 C17 N16 112.1(6)
N13 C17 C18 122.1(6)
N16 C17 C18 125.8(7)
C21 C20 N17 122.6(6)
C21 C20 H20 118.7
N17 C20 H20 118.7
N14 C16 C15 113.8(6)
N14 C16 H16A 108.8
C15 C16 H16A 108.8
N14 C16 H16B 108.8
C15 C16 H16B 108.8
H16A C16 H16B 107.7
N12 C14 C13 122.5(9)
N12 C14 H14 118.7
C13 C14 H14 118.7
N9 N8 N7 114.2(6)
N9 N8 C9 121.6(6)
N7 N8 C9 123.9(6)
N3 N2 N1 113.4(6)
N3 N2 C2 123.9(6)
N1 N2 C2 122.6(6)
C10 N7 N8 101.6(6)
N9 N10 C10 106.0(6)
N2 N1 C3 101.9(6)
C4 N6 C7 115.5(7)
C5 N5 C6 117.6(7)
N2 N3 N4 106.0(6)
C14 N12 C11 116.2(7)
N3 N4 C3 106.5(6)
N8 N9 N10 105.9(6)
C12 N11 C13 115.8(7)
C17 N13 N14 101.4(6)
N15 N16 C17 105.5(6)
N15 N14 N13 114.4(6)
N15 N14 C16 122.8(6)
N13 N14 C16 122.7(6)
C21 N18 C18 120.3(7)
N14 N15 N16 106.5(6)
C19 N17 C20 119.1(5)
Sm1 O7 H7A 103.6
Sm1 O7 H7B 122.1
H7A O7 H7B 92.2
Sm1 O8 H8A 128.1
Sm1 O8 H8B 120.5
H8A O8 H8B 105.2
C1 O1 Sm1 95.0(4)
C1 O2 Sm1 90.2(4)
Sm1 O9 H9C 131.0
Sm1 O9 H9D 139.7
H9C O9 H9D 87.1
Sm1 O10 H10A 113.8
Sm1 O10 H10B 111.4
H10A O10 H10B 112.3
C8 O3 Sm1 140.8(4)
Sm1 O11 H11A 110.9
Sm1 O11 H11B 156.7
H11A O11 H11B 84.9
H13A O13 H13B 97.2
Sm1 O12 H12A 124.6
Sm1 O12 H12B 121.3
H12A O12 H12B 100.8
H14A O14 H14B 106.2
H15A O15 H15B 118.7

loop_
_geom_bond_atom_site_label_1
_geom_bond_atom_site_label_2
_geom_bond_distance
Sm1 O10 2.403(3)
Sm1 O3 2.404(3)
Sm1 O11 2.436(3)
Sm1 O8 2.443(3)
Sm1 O12 2.453(3)
Sm1 O9 2.482(3)
Sm1 O1 2.503(5)
Sm1 O7 2.569(3)
Sm1 O2 2.620(5)
Sm1 C1 2.903(7)
C10 N7 1.329(9)
C10 N10 1.354(10)
C10 C11 1.478(10)
C4 N6 1.331(9)
C4 C5 1.382(10)
C4 C3 1.472(10)
C1 O2 1.240(8)
C1 O1 1.268(8)
C1 C2 1.520(10)
C3 N4 1.339(9)
C3 N1 1.339(10)
C11 N12 1.334(9)
C11 C12 1.400(10)
C12 N11 1.331(10)
C12 H12 0.9300
C2 N2 1.453(9)
C2 H2A 0.9700
C2 H2B 0.9700
C9 N8 1.457(9)
C9 C8 1.539(10)
C9 H9A 0.9700
C9 H9B 0.9700
C8 O4 1.241(8)
C8 O3 1.251(8)
C6 N5 1.334(10)
C6 C7 1.376(11)
C6 H6 0.9300
C5 N5 1.297(10)
C5 H5 0.9300
C7 N6 1.331(10)
C7 H7 0.9300
C13 N11 1.333(11)
C13 C14 1.380(13)
C13 H13 0.9300
C19 C18 1.318(9)
C19 N17 1.342(6)
C19 H19 0.9300
C21 C20 1.317(10)
C21 N18 1.342(9)
C21 H21 0.9300
C15 O6 1.245(8)
C15 O5 1.257(9)
C15 C16 1.524(11)
C18 N18 1.422(10)
C18 C17 1.457(10)
C17 N13 1.336(9)
C17 N16 1.360(9)
C20 N17 1.421(8)
C20 H20 0.9300
C16 N14 1.453(9)
C16 H16A 0.9700
C16 H16B 0.9700
C14 N12 1.330(11)
C14 H14 0.9300
N8 N9 1.308(8)
N8 N7 1.340(8)
N2 N3 1.324(8)
N2 N1 1.335(8)
N10 N9 1.336(8)
N3 N4 1.331(8)
N13 N14 1.341(8)
N16 N15 1.338(9)
N14 N15 1.301(8)
O7 H7A 0.8501
O7 H7B 0.8500
O8 H8A 0.8501
O8 H8B 0.8500
O9 H9C 0.8499
O9 H9D 0.8500
O10 H10A 0.8501
O10 H10B 0.8501
O11 H11A 0.8501
O11 H11B 0.8500
O13 H13A 0.8500
O13 H13B 0.8500
O12 H12A 0.8500
O12 H12B 0.8498
O14 H14A 0.8501
O14 H14B 0.8500
O15 H15A 0.8500
O15 H15B 0.8500
